data_8101338
loop_
_publ_author_name
'Zheng, Yue-Qing'
'Lin, Jian-Li'
'Zhang, Hong-Liang'

_publ_section_title
;
Crystal structure of zinc glutarate, Zn(C~5~H~6~O~4~)
;
_journal_issue 4
_journal_name_full 'Zeitschrift f\"ur Kristallographie - New Crystal Structures'
_journal_page_first 535
_journal_page_last 536
_journal_volume 215
_journal_year 2000
_chemical_formula_structural 'Zn (C5 H6 O4)'
_chemical_formula_sum 'C5 H6 O4 Zn'
_chemical_formula_weight 195.47
_space_group_IT_number 13
_symmetry_cell_setting monoclinic
_symmetry_space_group_name_Hall '-P 2yc'
_symmetry_space_group_name_H-M 'P 1 2/c 1'
_cell_angle_alpha 90.00
_cell_angle_beta 90.620(10)
_cell_angle_gamma 90.00
_cell_formula_units_Z 4
_cell_length_a 13.933(2)
_cell_length_b 4.7820(10)
_cell_length_c 9.281(2)
_cell_measurement_temperature 293(2)
_cell_volume 618.3(2)
_diffrn_ambient_temperature 293(2)
_exptl_crystal_density_diffrn 2.100
_cod_original_sg_symbol_H-M 'P 2/C'
_cod_database_code 8101338

loop_
_symmetry_equiv_pos_as_xyz
'x, y, z'
'-x, y, -z+1/2'
'-x, -y, -z'
'x, -y, z-1/2'

loop_
_atom_site_label
_atom_site_type_symbol
_atom_site_fract_x
_atom_site_fract_y
_atom_site_fract_z
_atom_site_U_iso_or_equiv
_atom_site_adp_type
_atom_site_occupancy
_atom_site_calc_flag
_atom_site_refinement_flags
_atom_site_disorder_assembly
_atom_site_disorder_group
Zn Zn 0.24903(3) 0.00934(8) -0.00669(4) 0.0206(2) Uani 1 d . . .
C1 C 0.3542(2) -0.1291(8) -0.2410(4) 0.0216(7) Uani 1 d . . .
C2 C 0.4248(2) -0.2866(9) -0.3323(4) 0.0249(8) Uani 1 d . . .
C3 C 0.5000 -0.4578(12) -0.2500 0.0266(11) Uani 1 d S . .
C4 C 0.1453(3) 0.5337(7) -0.0782(4) 0.0214(7) Uani 1 d . . .
C5 C 0.0702(3) 0.3784(8) -0.1667(5) 0.0270(8) Uani 1 d . . .
C6 C 0.0000 0.5600(12) -0.2500 0.0249(11) Uani 1 d S . .
O1 O 0.36293(19) -0.1306(6) -0.1060(3) 0.0281(6) Uani 1 d . . .
O2 O 0.2852(2) 0.0017(5) -0.3020(3) 0.0279(6) Uani 1 d . . .
O3 O 0.2142(2) 0.4051(6) -0.0215(3) 0.0307(7) Uani 1 d . . .
O4 O 0.13521(18) 0.7948(5) -0.0619(3) 0.0279(6) Uani 1 d . . .
H2A H 0.391(4) -0.396(12) -0.402(6) 0.039(13) Uiso 1 d . . .
H2B H 0.454(4) -0.138(11) -0.404(5) 0.038(13) Uiso 1 d . . .
H3 H 0.471(5) -0.569(14) -0.169(8) 0.07(2) Uiso 1 d . . .
H5A H 0.030(4) 0.252(13) -0.120(6) 0.055(17) Uiso 1 d . . .
H5B H 0.109(5) 0.266(15) -0.228(8) 0.08(2) Uiso 1 d . . .
H6 H -0.035(3) 0.682(10) -0.183(5) 0.030(12) Uiso 1 d . . .

loop_
_atom_site_aniso_label
_atom_site_aniso_U_11
_atom_site_aniso_U_22
_atom_site_aniso_U_33
_atom_site_aniso_U_23
_atom_site_aniso_U_13
_atom_site_aniso_U_12
Zn 0.0164(3) 0.0202(3) 0.0250(3) -0.00179(15) -0.00529(17) 0.00071(14)
C1 0.0169(15) 0.0231(16) 0.0247(17) 0.0009(14) -0.0003(12) -0.0049(13)
C2 0.0159(15) 0.037(2) 0.0218(16) -0.0051(15) -0.0069(13) 0.0024(15)
C3 0.023(3) 0.027(3) 0.030(3) 0.000 -0.001(2) 0.000
C4 0.0180(16) 0.0216(16) 0.0244(17) -0.0005(13) -0.0057(13) -0.0033(13)
C5 0.0250(18) 0.0182(16) 0.038(2) -0.0030(15) -0.0105(16) -0.0003(14)
C6 0.022(2) 0.025(2) 0.027(3) 0.000 -0.011(2) 0.000
O1 0.0246(13) 0.0389(15) 0.0207(12) -0.0006(11) 0.0009(10) 0.0032(12)
O2 0.0262(13) 0.0336(15) 0.0240(13) 0.0008(10) -0.0009(10) 0.0078(11)
O3 0.0244(13) 0.0206(13) 0.0469(17) -0.0031(12) -0.0159(12) 0.0028(11)
O4 0.0193(12) 0.0192(12) 0.0450(16) -0.0042(11) -0.0078(11) 0.0003(10)

loop_
_geom_bond_atom_site_label_1
_geom_bond_atom_site_label_2
_geom_bond_distance
_geom_bond_site_symmetry_2
_geom_bond_publ_flag
Zn O4 1.952(3) 1_545 ?
Zn O3 1.958(3) . ?
Zn O2 1.961(3) 4_556 ?
Zn O1 1.961(3) . ?
C1 O1 1.258(4) . ?
C1 O2 1.274(4) . ?
C1 C2 1.507(5) . ?
C2 C3 1.528(5) . ?
C2 H2A 0.95(6) . ?
C2 H2B 1.06(5) . ?
C3 C2 1.528(5) 2_654 ?
C3 H3 1.01(7) . ?
C4 O3 1.251(5) . ?
C4 O4 1.266(4) . ?
C4 C5 1.517(5) . ?
C5 C6 1.514(5) . ?
C5 H5A 0.93(6) . ?
C5 H5B 0.95(7) . ?
C6 C5 1.514(5) 2_554 ?
C6 H6 0.98(5) . ?
O2 Zn 1.961(3) 4 ?
O4 Zn 1.952(3) 1_565 ?
